data_7248851
loop_
_publ_author_name
'Blundell, Toby J.'
'Ogar, Joseph O.'
'Brannan, Michael J.'
'Rusbridge, Elizabeth K.'
'Wallis, John D.'
'Akutsu, Hiroki'
'Nakazawa, Yasuhiro'
'Imajo, Shusaku'
'Martin, Lee'

_publ_section_title
;
 BEDT-TTF radical-cation salts with tris(oxalato)chromate and guest
 additives.
;
_journal_issue 26
_journal_name_full 'RSC advances'
_journal_page_first 18444
_journal_page_last 18452
_journal_paper_doi 10.1039/d4ra03425b
_journal_volume 14
_journal_year 2024
_chemical_formula_moiety 'C6 Cr O12, 4(C10 H8 S8), 0.5(H4 N2), C7 H8'
_chemical_formula_sum 'C53 H42 Cr N O12 S32'
_chemical_formula_weight 1962.79
_chemical_name_systematic EKR126
_space_group_crystal_system monoclinic
_space_group_IT_number 15
_space_group_name_Hall '-C 2yc'
_space_group_name_H-M_alt 'C 1 2/c 1'
_atom_sites_solution_hydrogens mixed
_audit_creation_date 2024-04-12
_audit_creation_method
;
Olex2 1.5
(compiled 2022.04.07 svn.rca3783a0 for OlexSys, GUI svn.r6498)
;
_audit_update_record
;
2024-04-12 deposited with the CCDC.	2024-05-30 downloaded from the CCDC.
;
_cell_angle_alpha 90
_cell_angle_beta 94.3500(10)
_cell_angle_gamma 90
_cell_formula_units_Z 4
_cell_length_a 10.24380(10)
_cell_length_b 19.8060(2)
_cell_length_c 35.2267(3)
_cell_measurement_reflns_used 134497
_cell_measurement_temperature 119.99(10)
_cell_measurement_theta_max 79.6880
_cell_measurement_theta_min 2.4950
_cell_volume 7126.51(12)
_computing_cell_refinement 'CrysAlisPro 1.171.42.60a (Rigaku OD, 2022)'
_computing_data_collection 'CrysAlisPro 1.171.42.60a (Rigaku OD, 2022)'
_computing_data_reduction 'CrysAlisPro 1.171.42.60a (Rigaku OD, 2022)'
_computing_molecular_graphics 'Olex2 1.5 (Dolomanov et al., 2009)'
_computing_publication_material 'Olex2 1.5 (Dolomanov et al., 2009)'
_computing_structure_refinement 'SHELXL 2019/2 (Sheldrick, 2015)'
_computing_structure_solution 'SHELXT 2018/2 (Sheldrick, 2015)'
_diffrn_ambient_environment N~2~
_diffrn_ambient_temperature 119.99(10)
_diffrn_detector 'Hybrid Pixel Array Detector'
_diffrn_detector_area_resol_mean 10.0000
_diffrn_detector_type 'HyPix-Arc 100'
_diffrn_measured_fraction_theta_full 1.000
_diffrn_measured_fraction_theta_max 0.956
_diffrn_measurement_details
;
List of Runs (angles in degrees, time in seconds):

  # Type    Start    End  Width  t~exp~   \w     \q     \k     \f   Frames
#--------------------------------------------------------------------------
  1  \w     43.00 101.00   0.50    0.05    --  107.79 -77.00-180.00  116
  2  \w     34.00  65.00   0.50    0.05    --  107.79 -57.00 -60.00   62
  3  \w     22.00  69.00   0.50    0.05    --   94.86 -57.00 120.00   94
  4  \w     34.00  63.00   0.50    0.05    --  107.79 -57.00 -30.00   58
  5  \w     20.00  46.00   0.50    0.05    --   94.86 -38.00-150.00   52
  6  \w     20.00  46.00   0.50    0.05    --   94.86 -38.00-180.00   52
  7  \w     94.00 150.00   0.50    0.05    --   94.86 104.00-121.00  112
  8  \w    100.00 151.00   0.50    0.05    --  107.79 104.00-121.00  102
  9  \w     19.00  46.00   0.50    0.05    --   94.86 -38.00 -60.00   54
 10  \w    -23.00  26.00   0.50    0.05    --   52.11 -19.00 -90.00   98
 11  \w     20.00  45.00   0.50    0.05    --   94.86 -38.00  30.00   50
 12  \w     19.00  45.00   0.50    0.05    --   94.86 -38.00 150.00   52
 13  \w     23.00  48.00   0.50    0.05    --   52.11-104.00 137.00   50
 14  \w     49.00  74.00   0.50    0.05    --  107.79-104.00 137.00   50
 15  \w     55.00 107.00   0.50    0.05    --   94.86-104.00 137.00  104
 16  \w    -99.00 -66.00   0.50    0.05    --  -87.61 -77.00-150.00   66
 17  \w   -147.00-113.00   0.50    0.05    --  -87.61 -77.00-150.00   68
 18  \w   -122.00 -96.00   0.50    0.05    --  -87.61-104.00 137.00   52
 19  \w    -36.00  -4.00   0.50    0.05    --  -53.61 104.00-121.00   64
 20  \w   -106.00 -20.00   0.50    0.05    --  -87.61 104.00-121.00  172
 21  \w    -40.00 -14.00   0.50    0.05    --  -87.61  38.00 -30.00   52
 22  \w    -37.00 -12.00   0.50    0.05    --  -87.61  38.00  90.00   50
 23  \w    -21.00  13.00   0.50    0.05    --  -53.61  19.00 -30.00   68
 24  \w    -17.00  19.00   0.50    0.05    --  -53.61  19.00-120.00   72
 25  \w    -19.00  15.00   0.50    0.05    --  -53.61  19.00-180.00   68
 26  \w    -40.00 -11.00   0.50    0.05    --  -87.61  38.00-180.00   58
 27  \w     40.00 126.00   0.50    0.10    --   52.36  38.00 150.00  172
 28  \w    -23.00  16.00   0.50    0.10    --  -53.86  19.00-150.00   78
 29  \w    -15.00  12.00   0.50    0.10    --  -53.86  19.00 -90.00   54
 30  \w   -151.00-126.00   0.50    0.40    --  -84.00 -67.00 -62.78   50
 31  \w    -95.00 -70.00   0.50    0.40    --  -84.00 -67.00 -62.78   50
 32  \w   -164.00 -75.00   0.50    0.40    --  -87.61 -38.00  30.00  178
 33  \w    -40.00 -13.00   0.50    0.40    --  -87.61  38.00-120.00   54
 34  \w   -148.00 -99.00   0.50    0.40    --  -87.61 -99.00  30.00   98
 35  \w    -97.00 -71.00   0.50    0.40    --  -92.00 -73.00-175.59   52
 36  \w    119.00 153.00   0.50    0.40    --   94.86  38.00  60.00   68
 37  \w     81.00 106.00   0.50    0.40    --   94.86 -99.00-120.00   50
 38  \w     76.00 102.00   0.50    0.40    --   94.86 -77.00 120.00   52
 39  \w     31.00  57.00   0.50    0.40    --   94.86 -77.00 120.00   52
 40  \w     72.00 115.00   0.50    0.40    --   94.86  77.00-180.00   86
 41  \w     23.00  66.00   0.50    0.40    --   94.86 -57.00  30.00   86
 42  \w   -103.00 -76.00   0.50    0.40    --  -96.00 -73.00 176.86   54
 43  \w   -164.00-139.00   0.50    0.40    --  -96.00 -73.00 176.86   50
 44  \w     69.00 109.00   0.50    0.40    --  101.32-115.00 -45.80   80
 45  \w     42.00  68.00   0.50    0.40    --  101.32-115.00 -45.80   52
 46  \w     40.00  66.00   0.50    0.40    --  107.79 -57.00 -90.00   52
 47  \w     34.00  59.00   0.50    0.40    --  107.79 -57.00  60.00   50
 48  \w     50.00 104.00   0.50    0.40    --  107.79 -99.00  60.00  108
 49  \w      7.00  34.00   0.50    0.10    --   40.00  94.00 -54.10   54
 50  \w      7.00  34.00   0.50    0.10    --   40.00  94.00-122.40   54
 51  \w     17.00  43.00   0.50    0.10    --   48.00  90.00 -18.21   52
 52  \w     17.00  43.00   0.50    0.10    --   48.00  90.00 125.58   52
 53  \w     17.00  43.00   0.50    0.10    --   48.00  90.00  83.28   52
 54  \w     45.00 135.00   0.50    0.10    --   68.00  77.00  -8.94  180
 55  \w   -135.00 -45.00   0.50    0.10    --  -68.00 -76.00-114.00  180
 56  \w     47.00 136.00   0.50    0.10    --   68.00  74.00  94.47  178
 57  \w   -148.00 -59.00   0.50    0.40    --  -76.00 -62.00-168.48  178
 58  \w   -145.00 -56.00   0.50    0.40    --  -76.00 -72.00  47.61  178
 59  \w   -147.00 -58.00   0.50    0.40    --  -76.00 -64.00 154.85  178
 60  \w   -143.00 -53.00   0.50    0.40    --  -76.00 -76.00  22.87  180
 61  \w   -147.00 -58.00   0.50    0.40    --  -76.00 -66.00 -75.78  178
 62  \w   -148.00 -59.00   0.50    0.40    --  -80.00 -74.00 -38.05  178
 63  \w   -147.00 -58.00   0.50    0.40    --  -80.00 -75.00 136.08  178
 64  \w   -154.00 -66.00   0.50    0.40    --  -84.00 -67.00  82.48  176
 65  \w   -155.00 -66.00   0.50    0.40    --  -84.00 -64.00  28.58  178
 66  \w   -150.00 -61.00   0.50    0.40    --  -84.00 -77.00 116.54  178
 67  \w   -158.00 -68.00   0.50    0.40    --  -84.00 -56.00-114.12  180
 68  \w   -155.00 -66.00   0.50    0.40    --  -84.00 -65.00 -10.46  178
 69  \w   -156.00 -67.00   0.50    0.40    --  -84.00 -62.00-143.19  178
 70  \w   -164.00 -75.00   0.50    0.40    --  -87.61 -38.00 -60.00  178
 71  \w     29.00 106.00   0.50    0.40    --   94.86 -99.00  30.00  154
 72  \w     72.00 161.00   0.50    0.40    --   94.86  77.00 120.00  178
 73  \w     19.00  46.00   0.50    0.40    --   94.86 -38.00   0.00   54
 74  \w     34.00  69.00   0.50    0.40    --  107.79 -57.00  60.00   70
 75  \w     42.00 106.00   0.50    0.40    --  107.79 -99.00 -30.00  128
 76  \w   -144.00-119.00   0.50    0.40    --  -87.61-104.00 137.00   50
 77  \w     40.00  66.00   0.50    0.10    --   52.36  57.00  90.00   52
 78  \w    -42.00 -16.00   0.50    0.10    --    4.00 118.00  84.52   52
 79  \w    -46.00 -21.00   0.50    0.10    --    4.00 124.00 -22.93   50
 80  \w    -34.00  -8.00   0.50    0.10    --   12.00 118.00 -84.57   52
 81  \w    -59.00 -32.00   0.50    0.10    --   16.00 163.00  88.04   54
 82  \w     -6.00  19.00   0.50    0.10    --   28.00  95.00-154.02   50
 83  \w    -62.00 -22.00   0.50    0.10    --  -53.86  57.00  60.00   80
 84  \w    -57.00 -31.00   0.50    0.10    --  -53.86 -77.00 -90.00   52
 85  \w     33.00  59.00   0.50    0.10    --   56.00  77.00  80.80   52
 86  \w     33.00  70.00   0.50    0.10    --   56.00  77.00-141.89   74
 87  \w     33.00  59.00   0.50    0.10    --   56.00  77.00 142.65   52
 88  \w     37.00  63.00   0.50    0.10    --   60.00  77.00  94.90   52
 89  \w     37.00  62.00   0.50    0.10    --   60.00  77.00-103.73   50
 90  \w     37.00  63.00   0.50    0.10    --   60.00  77.00 -76.22   52
 91  \w     37.00  63.00   0.50    0.10    --   60.00  77.00-174.63   52
 92  \w     38.00  64.00   0.50    0.10    --   60.00  77.00  16.64   52
 93  \w     44.00  69.00   0.50    0.10    --   64.00  73.00  -7.47   50
 94  \w     41.00  67.00   0.50    0.10    --   64.00  77.00  30.10   52
 95  \w     45.00  71.00   0.50    0.10    --   68.00  77.00 153.90   52
 96  \w   -115.00 -65.00   0.50    0.40    --  -84.00 -70.00 118.49  100
 97  \w    -87.00 -61.00   0.50    0.40    --  -84.00 -77.00 -83.27   52
 98  \w    -86.00 -61.00   0.50    0.40    --  -84.00 -77.00  58.14   50
 99  \w    -88.00 -63.00   0.50    0.40    --  -84.00 -73.00-176.18   50
100  \w   -134.00-108.00   0.50    0.40    --  -84.00 -73.00-176.18   52
101  \w   -120.00 -94.00   0.50    0.40    --  -87.61 -77.00 -90.00   52
102  \w   -136.00-110.00   0.50    0.40    --  -87.61 -77.00 -30.00   52
103  \w    -90.00 -65.00   0.50    0.40    --  -87.61 -77.00  90.00   50
104  \w   -114.00 -65.00   0.50    0.40    --  -87.61 -77.00  30.00   98
105  \w    -92.00 -66.00   0.50    0.40    --  -87.61 -77.00   0.00   52
106  \w    -91.00 -65.00   0.50    0.40    --  -87.61 -77.00 -30.00   52
107  \w    -90.00 -65.00   0.50    0.40    --  -87.61 -77.00 -90.00   50
108  \w    -99.00 -65.00   0.50    0.40    --  -87.61 -77.00 -60.00   68
109  \w    -95.00 -70.00   0.50    0.40    --  -88.00 -68.00-118.23   50
110  \w   -141.00-115.00   0.50    0.40    --  -88.00 -68.00-118.23   52
111  \w    -99.00 -69.00   0.50    0.40    --  -92.00 -76.00 165.13   60
112  \w   -148.00-122.00   0.50    0.40    --  -92.00 -76.00 165.13   52
113  \w    -49.00 -10.00   0.50    0.10    --    0.00 121.00 -78.20   78
114  \w    -51.00 -16.00   0.50    0.10    --    4.00 130.00  85.88   70
115  \w    -59.00 -32.00   0.50    0.10    --   16.00 163.00  88.04   54
116  \w     -6.00  31.00   0.50    0.10    --   28.00  95.00-154.02   74
117  \w     30.00 119.00   0.50    0.10    --   52.36  77.00  60.00  178
118  \w    -63.00  20.00   0.50    0.10    --  -53.86  57.00  60.00  166
119  \w     34.00 123.00   0.50    0.10    --   56.00  76.00   7.65  178
120  \w     33.00 123.00   0.50    0.10    --   56.00  77.00-118.34  180
121  \w     34.00 123.00   0.50    0.10    --   56.00  76.00-130.58  178
122  \w     33.00 123.00   0.50    0.10    --   56.00  77.00 -15.66  180
123  \w     40.00 128.00   0.50    0.10    --   60.00  73.00 128.59  176
124  \w     37.00 127.00   0.50    0.10    --   60.00  77.00  41.47  180
125  \w     38.00 127.00   0.50    0.10    --   60.00  76.00 -98.00  178
126  \w     42.00 131.00   0.50    0.10    --   64.00  76.00 173.25  178
127  \w     41.00 131.00   0.50    0.10    --   64.00  77.00 159.10  180
128  \w     45.00 135.00   0.50    0.10    --   68.00  77.00  57.87  180
129  \w     46.00 135.00   0.50    0.10    --   68.00  76.00  80.95  178
130  \w     46.00 135.00   0.50    0.10    --   68.00  76.00  30.35  178
131  \w   -142.00 -54.00   0.50    0.10    --  -72.00 -68.00  71.00  176
132  \w     54.00 143.00   0.50    0.10    --   72.00  66.00-168.79  178
133  \w     49.00 139.00   0.50    0.10    --   72.00  77.00 -73.94  180
134  \w   -142.00 -53.00   0.50    0.10    --  -72.00 -69.00 -65.17  178
135  \w   -151.00 -61.00   0.50    0.40    --  -84.00 -76.00  68.79  180
136  \w   -155.00 -66.00   0.50    0.40    --  -84.00 -65.00-118.51  178
137  \w   -154.00 -65.00   0.50    0.40    --  -87.61 -77.00  30.00  178
138  \w   -161.00 -72.00   0.50    0.40    --  -87.61 -57.00 -90.00  178
139  \w   -155.00 -65.00   0.50    0.40    --  -88.00 -76.00 -83.15  180
140  \w   -156.00 -67.00   0.50    0.40    --  -88.00 -73.00-147.78  178
141  \w   -157.00 -69.00   0.50    0.40    --  -88.00 -70.00-168.53  176
142  \w   -154.00 -91.00   0.50    0.40    --  -88.00 -77.00 113.47  126
143  \w   -159.00 -69.00   0.50    0.40    --  -92.00 -76.00  55.21  180
144  \w     19.00  46.00   0.50    0.40    --   94.86 -38.00 -90.00   54
145  \w   -165.00 -77.00   0.50    0.40    --  -96.00 -70.00 145.16  176
;
_diffrn_measurement_device 'four-circle diffractometer'
_diffrn_measurement_device_type 'XtaLAB Synergy R, DW system, HyPix-Arc 100'
_diffrn_measurement_method '\w scans'
_diffrn_measurement_specimen_support 'Mitegen 50um'
_diffrn_orient_matrix_type 'CrysAlisPro convention (1999,Acta A55,543-557)'
_diffrn_orient_matrix_UB_11 0.0366716000
_diffrn_orient_matrix_UB_12 -0.0742701000
_diffrn_orient_matrix_UB_13 -0.0066813000
_diffrn_orient_matrix_UB_21 0.0270101000
_diffrn_orient_matrix_UB_22 -0.0102032000
_diffrn_orient_matrix_UB_23 0.0432580000
_diffrn_orient_matrix_UB_31 -0.1437472000
_diffrn_orient_matrix_UB_32 -0.0207419000
_diffrn_orient_matrix_UB_33 0.0029307000
_diffrn_radiation_collimation 0.3
_diffrn_radiation_monochromator mirror
_diffrn_radiation_probe x-ray
_diffrn_radiation_type 'Cu K\a'
_diffrn_radiation_wavelength 1.54184
_diffrn_reflns_av_R_equivalents 0.0663
_diffrn_reflns_av_unetI/netI 0.0162
_diffrn_reflns_Laue_measured_fraction_full 1.000
_diffrn_reflns_Laue_measured_fraction_max 0.956
_diffrn_reflns_limit_h_max 11
_diffrn_reflns_limit_h_min -12
_diffrn_reflns_limit_k_max 24
_diffrn_reflns_limit_k_min -24
_diffrn_reflns_limit_l_max 44
_diffrn_reflns_limit_l_min -42
_diffrn_reflns_number 202853
_diffrn_reflns_point_group_measured_fraction_full 1.000
_diffrn_reflns_point_group_measured_fraction_max 0.956
_diffrn_reflns_theta_full 67.684
_diffrn_reflns_theta_max 80.555
_diffrn_reflns_theta_min 2.516
_diffrn_source 'Rotating-anode X-ray tube'
_diffrn_source_current 24.0
_diffrn_source_power 1.2
_diffrn_source_target Mo
_diffrn_source_type 'Rigaku (Cu) X-ray Source'
_diffrn_source_voltage 50.0
_exptl_absorpt_coefficient_mu 10.606
_exptl_absorpt_correction_T_max 1.000
_exptl_absorpt_correction_T_min 0.542
_exptl_absorpt_correction_type gaussian
_exptl_absorpt_process_details
;
CrysAlisPro 1.171.42.60a (Rigaku Oxford Diffraction, 2022)
Numerical absorption correction based on gaussian integration over
a multifaceted crystal model
Empirical absorption correction using spherical harmonics,
implemented in SCALE3 ABSPACK scaling algorithm.
;
_exptl_crystal_colour 'metallic dark black'
_exptl_crystal_colour_lustre metallic
_exptl_crystal_colour_modifier dark
_exptl_crystal_colour_primary black
_exptl_crystal_density_diffrn 1.829
_exptl_crystal_description plate
_exptl_crystal_F_000 3996
_exptl_crystal_preparation 'Prepared by electrocrystallisation'
_exptl_crystal_recrystallization_method 'Prepared by electrocrystallisation'
_exptl_crystal_size_max 0.246
_exptl_crystal_size_mid 0.165
_exptl_crystal_size_min 0.115
_refine_diff_density_max 1.226
_refine_diff_density_min -1.394
_refine_diff_density_rms 0.187
_refine_ls_extinction_method none
_refine_ls_goodness_of_fit_ref 1.204
_refine_ls_hydrogen_treatment constr
_refine_ls_matrix_type full
_refine_ls_number_parameters 483
_refine_ls_number_reflns 7477
_refine_ls_number_restraints 136
_refine_ls_restrained_S_all 1.193
_refine_ls_R_factor_all 0.0885
_refine_ls_R_factor_gt 0.0877
_refine_ls_shift/su_max 0.001
_refine_ls_shift/su_mean 0.000
_refine_ls_structure_factor_coef Fsqd
_refine_ls_weighting_details 'w=1/[\s^2^(Fo^2^)+(0.0019P)^2^+263.8264P] where P=(Fo^2^+2Fc^2^)/3'
_refine_ls_weighting_scheme calc
_refine_ls_wR_factor_gt 0.1834
_refine_ls_wR_factor_ref 0.1838
_reflns_Friedel_coverage 0.000
_reflns_number_gt 7379
_reflns_number_total 7477
_reflns_threshold_expression 'I > 2\s(I)'
_cod_data_source_file d4ra03425b1.cif
_cod_data_source_block 126_3_pl
_cod_database_code 7248851
_shelx_shelxl_version_number 2019/2
_chemical_oxdiff_formula C52CrO10S32
_shelx_space_group_comment
;
The symmetry employed for this shelxl refinement is uniquely defined
by the following loop, which should always be used as a source of
symmetry information in preference to the above space-group names.
They are only intended as comments.
;
_shelx_estimated_absorpt_t_max 0.375
_shelx_estimated_absorpt_t_min 0.180
_olex2_refinement_description
;
1. Fixed Uiso
 At 1.2 times of:
  All C(H) groups, All C(H,H) groups
 At 1.5 times of:
  All C(H,H,H) groups, All N(H,H) groups
2. Restrained distances
 C28-C22
 1.51 with sigma of 0.02
 C22-C23 = C22-C27 = C24-C25
 1.39 with sigma of 0.02
 C23-C24 = C25-C26 = C26-C27
 1.38 with sigma of 0.02
 C22-C24
 2.42 with sigma of 0.04
 C23-C25
 2.39 with sigma of 0.04
 C22-C26
 2.41 with sigma of 0.04
 C24-C26 = C25-C27
 2.4 with sigma of 0.04
 C28-C23 = C28-C27
 2.52 with sigma of 0.04
 C22-C23 \\sim C23-C24 \\sim C24-C25 \\sim C25-C26 \\sim C26-C27 \\sim C27-C22
 with sigma of 0.02
 C22-C26 \\sim C22-C24 \\sim C27-C25 \\sim C23-C27 \\sim C24-C26 \\sim C23-C25
 with sigma of 0.04
 C28-C27 \\sim C28-C23
 with sigma of 0.04
3. Restrained planarity
 C22, C23, C24, C25, C26, C27, C28
 with sigma of 0.1
4. Uiso/Uaniso restraints and constraints
C22 \\sim C23 \\sim C24 \\sim C25 \\sim C26 \\sim C27 \\sim C28: within 2A with
sigma of 0.04 and sigma for terminal atoms of 0.08 within 2A
5. Rigid body (RIGU) restrains
 C22, C23, C24, C25, C26, C27, C28
 with sigma for 1-2 distances of 0.004 and sigma for 1-3 distances of 0.004
6. Others
 Fixed Sof: H1C(0.5) H1D(0.5) C22(0.5) C23(0.5) H23(0.5) C24(0.5) H24(0.5)
 C25(0.5) H25(0.5) C26(0.5) H26(0.5) C27(0.5) H27(0.5) C28(0.5) H28A(0.5)
 H28B(0.5) H28C(0.5)
7.a Free rotating group:
 N1(H1C,H1D)
7.b Secondary CH2 refined with riding coordinates:
 C11(H11A,H11B), C12(H12A,H12B), C19(H19A,H19B), C20(H20A,H20B), C1(H1A,H1B),
 C2(H2A,H2B), C9(H9A,H9B), C10(H10A,H10B)
7.c Aromatic/amide H refined with riding coordinates:
 C23(H23), C24(H24), C25(H25), C26(H26), C27(H27)
7.d Idealised Me refined as rotating group:
 C28(H28A,H28B,H28C)
;
_olex2_date_sample_completion 2023-10-19
_olex2_date_sample_data_collection 2023-10-19
_olex2_date_sample_submission 2023-10-19
_olex2_exptl_crystal_mounting_method 'mounted on MiTegen loop in slicon film'
_olex2_submission_original_sample_id EKR126
_olex2_submission_special_instructions 'No special instructions were received'
_oxdiff_exptl_absorpt_empirical_details
;
Empirical correction (ABSPACK) includes:
- Absorption correction using spherical harmonics
- Frame scaling
;
_oxdiff_exptl_absorpt_empirical_full_max 2.317
_oxdiff_exptl_absorpt_empirical_full_min 0.645

loop_
_space_group_symop_operation_xyz
'x, y, z'
'-x, y, -z+1/2'
'x+1/2, y+1/2, z'
'-x+1/2, y+1/2, -z+1/2'
'-x, -y, -z'
'x, -y, z-1/2'
'-x+1/2, -y+1/2, -z'
'x+1/2, -y+1/2, z-1/2'

loop_
_atom_site_label
_atom_site_type_symbol
_atom_site_fract_x
_atom_site_fract_y
_atom_site_fract_z
_atom_site_U_iso_or_equiv
_atom_site_adp_type
_atom_site_occupancy
_atom_site_site_symmetry_order
_atom_site_calc_flag
_atom_site_refinement_flags_posn
_atom_site_refinement_flags_adp
_atom_site_refinement_flags_occupancy
_atom_site_disorder_assembly
_atom_site_disorder_group
O1 O -0.6505(6) 1.0699(3) 0.78173(15) 0.0295(13) Uani 1 1 d . . . . .
Cr1 Cr -0.500000 1.08020(10) 0.750000 0.0271(4) Uani 1 2 d S T P . .
O2 O -0.8164(7) 0.9981(3) 0.78842(18) 0.0405(16) Uani 1 1 d . . . . .
O3 O -0.5949(5) 1.0117(3) 0.71825(15) 0.0244(11) Uani 1 1 d . . . . .
O4 O -0.7723(5) 0.9461(3) 0.71719(16) 0.0306(13) Uani 1 1 d . . . . .
O5 O -0.5784(8) 1.1556(3) 0.71896(17) 0.0437(17) Uani 1 1 d . . . . .
O6 O -0.5851(9) 1.2686(3) 0.7173(2) 0.057(2) Uani 1 1 d . . . . .
C29 C -0.6983(7) 0.9891(4) 0.7322(2) 0.0234(16) Uani 1 1 d . . . . .
C30 C -0.7274(8) 1.0209(4) 0.7712(2) 0.0265(17) Uani 1 1 d . . . . .
C31 C -0.5476(12) 1.2146(5) 0.7314(3) 0.046(3) Uani 1 1 d . . . . .
S9 S -0.51359(17) 0.92558(10) 0.60601(5) 0.0223(4) Uani 1 1 d . . . . .
S10 S -0.23313(18) 0.83924(10) 0.63386(5) 0.0250(4) Uani 1 1 d . . . . .
S11 S -0.14163(16) 0.88312(10) 0.56011(5) 0.0204(4) Uani 1 1 d . . . . .
C11 C -0.4219(9) 0.9352(5) 0.6520(2) 0.0325(19) Uani 1 1 d . . . . .
H11A H -0.358599 0.972626 0.650382 0.039 Uiso 1 1 calc R U . . .
H11B H -0.483340 0.947780 0.671203 0.039 Uiso 1 1 calc R U . . .
C12 C -0.3498(8) 0.8737(5) 0.6652(2) 0.034(2) Uani 1 1 d . . . . .
H12A H -0.414811 0.838071 0.669625 0.041 Uiso 1 1 calc R U . . .
H12B H -0.302204 0.883819 0.690027 0.041 Uiso 1 1 calc R U . . .
S12 S -0.38160(16) 0.95793(9) 0.53572(5) 0.0187(3) Uani 1 1 d . . . . .
S13 S -0.26240(16) 0.98960(10) 0.45503(5) 0.0196(4) Uani 1 1 d . . . . .
C13 C -0.2690(7) 0.8816(4) 0.5907(2) 0.0217(15) Uani 1 1 d . . . . .
S14 S -0.02529(16) 0.91262(10) 0.47973(5) 0.0206(4) Uani 1 1 d . . . . .
C14 C -0.3797(7) 0.9157(4) 0.57924(19) 0.0184(14) Uani 1 1 d . . . . .
S15 S 0.10431(18) 0.93114(11) 0.40895(5) 0.0269(4) Uani 1 1 d . . . . .
C15 C -0.2293(7) 0.9288(4) 0.5240(2) 0.0210(15) Uani 1 1 d . . . . .
S16 S -0.18143(17) 1.02035(10) 0.37791(5) 0.0239(4) Uani 1 1 d . . . . .
C16 C -0.1797(7) 0.9418(4) 0.4903(2) 0.0174(14) Uani 1 1 d . . . . .
C17 C -0.1420(7) 0.9826(4) 0.4222(2) 0.0199(14) Uani 1 1 d . . . . .
C18 C -0.0328(7) 0.9473(4) 0.4341(2) 0.0178(14) Uani 1 1 d . . . . .
C19 C 0.0378(9) 0.9485(5) 0.3604(2) 0.037(2) Uani 1 1 d . . . . .
H19A H 0.109943 0.946731 0.343277 0.044 Uiso 1 1 calc R U . . .
H19B H -0.025601 0.912613 0.352406 0.044 Uiso 1 1 calc R U . . .
C20 C -0.0283(9) 1.0150(5) 0.3560(2) 0.037(2) Uani 1 1 d . . . . .
H20A H -0.044599 1.024799 0.328447 0.044 Uiso 1 1 calc R U . . .
H20B H 0.031474 1.050249 0.367087 0.044 Uiso 1 1 calc R U . . .
C1 C -0.8274(9) 0.8019(5) 0.6677(2) 0.039(2) Uani 1 1 d . . . . .
H1A H -0.764666 0.839826 0.670793 0.046 Uiso 1 1 calc R U . . .
H1B H -0.894175 0.808118 0.686261 0.046 Uiso 1 1 calc R U . . .
S1 S -0.90641(18) 0.80402(10) 0.62017(5) 0.0253(4) Uani 1 1 d . . . . .
S2 S -0.6084(2) 0.72583(12) 0.65088(5) 0.0309(5) Uani 1 1 d . . . . .
C2 C -0.7552(9) 0.7361(6) 0.6762(2) 0.042(2) Uani 1 1 d . . . . .
H2A H -0.815356 0.698070 0.669474 0.050 Uiso 1 1 calc R U . . .
H2B H -0.730810 0.733584 0.703873 0.050 Uiso 1 1 calc R U . . .
C3 C -0.6578(7) 0.7592(4) 0.6061(2) 0.0238(16) Uani 1 1 d . . . . .
S3 S -0.53724(16) 0.75327(10) 0.57357(5) 0.0207(4) Uani 1 1 d . . . . .
C4 C -0.7701(7) 0.7904(4) 0.5940(2) 0.0202(14) Uani 1 1 d . . . . .
S4 S -0.77935(16) 0.82531(10) 0.54862(5) 0.0196(4) Uani 1 1 d . . . . .
C5 C -0.6255(7) 0.7988(4) 0.5374(2) 0.0201(14) Uani 1 1 d . . . . .
S5 S -0.42191(16) 0.78706(10) 0.49198(5) 0.0203(4) Uani 1 1 d . . . . .
C6 C -0.5755(7) 0.8127(4) 0.5037(2) 0.0192(14) Uani 1 1 d . . . . .
S6 S -0.66783(16) 0.85716(9) 0.46821(5) 0.0193(4) Uani 1 1 d . . . . .
C7 C -0.5501(7) 0.8539(4) 0.4350(2) 0.0198(14) Uani 1 1 d . . . . .
S7 S -0.29734(17) 0.80944(10) 0.42078(5) 0.0230(4) Uani 1 1 d . . . . .
C8 C -0.4361(6) 0.8217(4) 0.4461(2) 0.0167(13) Uani 1 1 d . . . . .
S8 S -0.59505(17) 0.89066(10) 0.39099(5) 0.0236(4) Uani 1 1 d . . . . .
C9 C -0.3587(7) 0.8322(4) 0.3728(2) 0.0220(15) Uani 1 1 d . . . . .
H9A H -0.283534 0.837222 0.356939 0.026 Uiso 1 1 calc R U . . .
H9B H -0.413923 0.794860 0.361954 0.026 Uiso 1 1 calc R U . . .
C10 C -0.4381(7) 0.8969(4) 0.3706(2) 0.0198(14) Uani 1 1 d . . . . .
H10A H -0.453320 0.910323 0.343508 0.024 Uiso 1 1 calc R U . . .
H10B H -0.386255 0.933153 0.383912 0.024 Uiso 1 1 calc R U . . .
N1 N -1.000000 0.8990(6) 0.750000 0.053(4) Uani 1 2 d GS T P . .
H1C H -0.936125 0.904169 0.735339 0.080 Uiso 0.5 1 d G U P . .
H1D H -0.963968 0.879668 0.770350 0.080 Uiso 0.5 1 d G U P . .
C22 C -0.4780(13) 0.7614(6) 0.7487(7) 0.031(4) Uani 0.5 1 d D U P A -1
C23 C -0.5716(13) 0.7227(7) 0.7656(5) 0.032(4) Uani 0.5 1 d D U P A -1
H23 H -0.636878 0.744237 0.779030 0.039 Uiso 0.5 1 calc R U P A -1
C24 C -0.5694(13) 0.6529(7) 0.7627(5) 0.035(4) Uani 0.5 1 d D U P A -1
H24 H -0.632846 0.626503 0.774262 0.042 Uiso 0.5 1 calc R U P A -1
C25 C -0.4737(13) 0.6217(8) 0.7428(5) 0.039(4) Uani 0.5 1 d D U P A -1
H25 H -0.472363 0.573886 0.740683 0.046 Uiso 0.5 1 calc R U P A -1
C26 C -0.3803(15) 0.6599(7) 0.7260(5) 0.040(4) Uani 0.5 1 d D U P A -1
H26 H -0.313998 0.638288 0.713012 0.048 Uiso 0.5 1 calc R U P A -1
C27 C -0.3841(14) 0.7295(7) 0.7284(6) 0.031(4) Uani 0.5 1 d D U P A -1
H27 H -0.322161 0.755758 0.716059 0.037 Uiso 0.5 1 calc R U P A -1
C28 C -0.480(3) 0.8377(7) 0.7512(13) 0.039(6) Uani 0.5 1 d D U P A -1
H28A H -0.561604 0.854820 0.738300 0.058 Uiso 0.5 1 calc R U P A -1
H28B H -0.405260 0.856260 0.738907 0.058 Uiso 0.5 1 calc R U P A -1
H28C H -0.474817 0.851429 0.777990 0.058 Uiso 0.5 1 calc R U P A -1

loop_
_atom_site_aniso_label
_atom_site_aniso_U_11
_atom_site_aniso_U_22
_atom_site_aniso_U_33
_atom_site_aniso_U_23
_atom_site_aniso_U_13
_atom_site_aniso_U_12
O1 0.041(3) 0.028(3) 0.020(3) -0.003(2) 0.011(2) 0.007(3)
Cr1 0.0418(11) 0.0258(10) 0.0151(8) 0.000 0.0110(8) 0.000
O2 0.045(4) 0.046(4) 0.033(3) 0.005(3) 0.021(3) 0.011(3)
O3 0.023(3) 0.029(3) 0.022(3) -0.004(2) 0.010(2) -0.001(2)
O4 0.025(3) 0.043(4) 0.024(3) -0.002(2) 0.004(2) 0.001(3)
O5 0.083(5) 0.029(3) 0.021(3) 0.003(2) 0.018(3) 0.006(3)
O6 0.099(6) 0.028(4) 0.049(4) 0.006(3) 0.038(4) 0.010(4)
C29 0.019(4) 0.032(4) 0.018(3) 0.002(3) 0.000(3) 0.004(3)
C30 0.034(4) 0.028(4) 0.019(4) 0.008(3) 0.015(3) 0.010(3)
C31 0.081(8) 0.026(5) 0.034(5) 0.004(4) 0.036(5) 0.001(5)
S9 0.0144(8) 0.0333(10) 0.0199(8) -0.0004(7) 0.0066(6) 0.0034(7)
S10 0.0233(9) 0.0356(11) 0.0171(8) 0.0028(7) 0.0079(7) 0.0084(8)
S11 0.0145(8) 0.0340(10) 0.0132(7) 0.0012(7) 0.0034(6) 0.0070(7)
C11 0.036(5) 0.044(5) 0.018(4) -0.007(3) 0.004(3) 0.015(4)
C12 0.026(4) 0.057(6) 0.020(4) -0.002(4) 0.005(3) 0.017(4)
S12 0.0138(8) 0.0279(9) 0.0146(7) 0.0020(6) 0.0030(6) 0.0045(7)
S13 0.0128(7) 0.0302(10) 0.0163(8) 0.0032(7) 0.0038(6) 0.0042(7)
C13 0.017(3) 0.027(4) 0.022(4) -0.003(3) 0.008(3) -0.003(3)
S14 0.0142(8) 0.0327(10) 0.0152(8) 0.0023(7) 0.0027(6) 0.0049(7)
C14 0.016(3) 0.026(4) 0.013(3) -0.003(3) 0.002(2) -0.001(3)
S15 0.0167(8) 0.0452(12) 0.0200(8) 0.0083(8) 0.0082(7) 0.0104(8)
C15 0.016(3) 0.030(4) 0.017(3) -0.001(3) 0.003(3) 0.000(3)
S16 0.0131(8) 0.0382(11) 0.0211(8) 0.0115(8) 0.0051(6) 0.0023(7)
C16 0.012(3) 0.021(4) 0.019(3) -0.001(3) 0.003(3) 0.000(3)
C17 0.015(3) 0.025(4) 0.020(3) 0.000(3) 0.005(3) -0.001(3)
C18 0.013(3) 0.023(4) 0.018(3) 0.002(3) 0.003(3) -0.001(3)
C19 0.039(5) 0.049(6) 0.025(4) 0.007(4) 0.015(4) 0.013(4)
C20 0.031(4) 0.055(6) 0.026(4) 0.011(4) 0.009(3) 0.006(4)
C1 0.033(5) 0.063(7) 0.021(4) -0.015(4) 0.007(3) -0.005(4)
S1 0.0194(8) 0.0335(11) 0.0244(9) -0.0022(8) 0.0106(7) -0.0008(7)
S2 0.0291(10) 0.0481(13) 0.0153(8) 0.0019(8) -0.0002(7) -0.0010(9)
C2 0.033(5) 0.078(7) 0.013(4) 0.003(4) 0.004(3) -0.015(5)
C3 0.018(3) 0.039(5) 0.015(3) -0.004(3) 0.001(3) -0.006(3)
S3 0.0128(7) 0.0329(10) 0.0165(8) 0.0013(7) 0.0019(6) 0.0031(7)
C4 0.017(3) 0.026(4) 0.017(3) 0.001(3) -0.002(3) -0.001(3)
S4 0.0116(7) 0.0291(9) 0.0186(8) 0.0008(7) 0.0037(6) 0.0017(7)
C5 0.013(3) 0.025(4) 0.022(4) -0.002(3) 0.005(3) -0.002(3)
S5 0.0133(8) 0.0301(9) 0.0177(8) 0.0006(7) 0.0028(6) 0.0044(7)
C6 0.013(3) 0.021(4) 0.024(4) -0.001(3) 0.003(3) -0.003(3)
S6 0.0121(7) 0.0290(9) 0.0175(8) 0.0033(7) 0.0047(6) 0.0025(7)
C7 0.016(3) 0.024(4) 0.020(3) 0.001(3) 0.006(3) -0.001(3)
S7 0.0145(8) 0.0352(10) 0.0200(8) 0.0018(7) 0.0068(6) 0.0037(7)
C8 0.011(3) 0.018(3) 0.022(3) 0.000(3) 0.006(3) 0.001(3)
S8 0.0154(8) 0.0378(11) 0.0184(8) 0.0072(7) 0.0053(6) 0.0035(7)
C9 0.018(3) 0.029(4) 0.020(3) -0.001(3) 0.009(3) 0.001(3)
C10 0.013(3) 0.026(4) 0.022(3) 0.004(3) 0.006(3) 0.001(3)
N1 0.066(9) 0.030(6) 0.070(9) 0.000 0.050(8) 0.000
C22 0.015(10) 0.049(6) 0.029(6) -0.009(6) -0.008(7) -0.008(5)
C23 0.010(9) 0.050(7) 0.035(9) -0.008(6) -0.007(7) -0.005(5)
C24 0.012(9) 0.050(7) 0.043(10) -0.008(6) -0.006(7) -0.007(5)
C25 0.018(9) 0.051(7) 0.047(10) -0.007(6) -0.004(6) -0.004(5)
C26 0.026(9) 0.052(7) 0.041(10) -0.011(6) -0.002(7) -0.007(5)
C27 0.013(9) 0.051(7) 0.028(8) -0.011(5) -0.009(7) -0.007(5)
C28 0.026(18) 0.051(6) 0.039(9) -0.008(7) -0.001(14) -0.006(6)

loop_
_atom_type_symbol
_atom_type_description
_atom_type_scat_dispersion_real
_atom_type_scat_dispersion_imag
_atom_type_scat_source
C C 0.0181 0.0091 'International Tables Vol C Tables 4.2.6.8 and 6.1.1.4'
H H 0.0000 0.0000 'International Tables Vol C Tables 4.2.6.8 and 6.1.1.4'
Cr Cr -0.1635 2.4439 'International Tables Vol C Tables 4.2.6.8 and 6.1.1.4'
N N 0.0311 0.0180 'International Tables Vol C Tables 4.2.6.8 and 6.1.1.4'
O O 0.0492 0.0322 'International Tables Vol C Tables 4.2.6.8 and 6.1.1.4'
S S 0.3331 0.5567 'International Tables Vol C Tables 4.2.6.8 and 6.1.1.4'

loop_
_exptl_crystal_face_index_h
_exptl_crystal_face_index_k
_exptl_crystal_face_index_l
_exptl_crystal_face_perp_dist
4 -3 17 0.0440
-4 -5 15 0.0838
-2 4 -20 0.0748
5 5 -11 0.0749
2 -11 -9 0.0979
-6 -6 1 0.0804
-5 6 9 0.1048
0 12 8 0.1319
6 -3 -7 0.0724
-3 3 -19 0.0659
0 -7 -19 0.0746
6 6 5 0.0688
-6 5 -6 0.0886
4 -8 9 0.0727
6 -5 6 0.0615
-1 2 22 0.0491
1 4 21 0.0498
5 5 10 0.0554
-1 -4 -21 0.0646

loop_
_geom_angle_atom_site_label_1
_geom_angle_atom_site_label_2
_geom_angle_atom_site_label_3
_geom_angle
_geom_angle_site_symmetry_1
_geom_angle_site_symmetry_3
_geom_angle_publ_flag
C30 O1 Cr1 113.5(5) . . ?
O1 Cr1 O1 168.2(3) . 2_456 ?
O1 Cr1 O5 95.1(3) 2_456 2_456 ?
O1 Cr1 O5 95.1(3) . . ?
O1 Cr1 O5 93.8(3) . 2_456 ?
O1 Cr1 O5 93.8(3) 2_456 . ?
O3 Cr1 O1 88.9(2) . 2_456 ?
O3 Cr1 O1 83.0(2) 2_456 2_456 ?
O3 Cr1 O1 83.0(2) . . ?
O3 Cr1 O1 88.9(2) 2_456 . ?
O3 Cr1 O3 92.8(3) . 2_456 ?
O3 Cr1 O5 92.5(3) . . ?
O3 Cr1 O5 173.7(3) 2_456 . ?
O3 Cr1 O5 92.5(3) 2_456 2_456 ?
O3 Cr1 O5 173.7(3) . 2_456 ?
O5 Cr1 O5 82.4(4) 2_456 . ?
C29 O3 Cr1 114.2(5) . . ?
C31 O5 Cr1 114.8(7) . . ?
O3 C29 C30 114.5(7) . . ?
O4 C29 O3 125.1(7) . . ?
O4 C29 C30 120.4(7) . . ?
O1 C30 C29 114.0(6) . . ?
O2 C30 O1 126.8(8) . . ?
O2 C30 C29 119.2(8) . . ?
O5 C31 C31 114.0(6) . 2_456 ?
O6 C31 O5 126.6(11) . . ?
O6 C31 C31 119.4(7) . 2_456 ?
C14 S9 C11 96.9(4) . . ?
C13 S10 C12 104.1(4) . . ?
C15 S11 C13 95.2(4) . . ?
S9 C11 H11A 108.8 . . ?
S9 C11 H11B 108.8 . . ?
H11A C11 H11B 107.7 . . ?
C12 C11 S9 113.9(6) . . ?
C12 C11 H11A 108.8 . . ?
C12 C11 H11B 108.8 . . ?
S10 C12 H12A 108.1 . . ?
S10 C12 H12B 108.1 . . ?
C11 C12 S10 117.0(6) . . ?
C11 C12 H12A 108.1 . . ?
C11 C12 H12B 108.1 . . ?
H12A C12 H12B 107.3 . . ?
C15 S12 C14 95.6(3) . . ?
C16 S13 C17 95.7(3) . . ?
S10 C13 S11 115.2(4) . . ?
C14 C13 S10 127.8(6) . . ?
C14 C13 S11 117.0(6) . . ?
C18 S14 C16 95.0(3) . . ?
S9 C14 S12 117.8(4) . . ?
C13 C14 S9 125.0(6) . . ?
C13 C14 S12 117.0(5) . . ?
C18 S15 C19 100.5(4) . . ?
S12 C15 S11 114.8(4) . . ?
C16 C15 S11 122.0(6) . . ?
C16 C15 S12 123.1(6) . . ?
C17 S16 C20 102.0(4) . . ?
S13 C16 S14 115.5(4) . . ?
C15 C16 S13 122.6(5) . . ?
C15 C16 S14 121.9(6) . . ?
S16 C17 S13 115.3(4) . . ?
C18 C17 S13 116.1(5) . . ?
C18 C17 S16 128.6(5) . . ?
S15 C18 S14 114.4(4) . . ?
C17 C18 S14 117.7(5) . . ?
C17 C18 S15 127.9(6) . . ?
S15 C19 H19A 108.8 . . ?
S15 C19 H19B 108.8 . . ?
H19A C19 H19B 107.7 . . ?
C20 C19 S15 113.7(7) . . ?
C20 C19 H19A 108.8 . . ?
C20 C19 H19B 108.8 . . ?
S16 C20 H20A 108.7 . . ?
S16 C20 H20B 108.7 . . ?
C19 C20 S16 114.3(7) . . ?
C19 C20 H20A 108.7 . . ?
C19 C20 H20B 108.7 . . ?
H20A C20 H20B 107.6 . . ?
H1A C1 H1B 107.8 . . ?
S1 C1 H1A 109.1 . . ?
S1 C1 H1B 109.1 . . ?
C2 C1 H1A 109.1 . . ?
C2 C1 H1B 109.1 . . ?
C2 C1 S1 112.4(6) . . ?
C4 S1 C1 99.5(4) . . ?
C3 S2 C2 101.9(4) . . ?
C1 C2 S2 114.1(6) . . ?
C1 C2 H2A 108.7 . . ?
C1 C2 H2B 108.7 . . ?
S2 C2 H2A 108.7 . . ?
S2 C2 H2B 108.7 . . ?
H2A C2 H2B 107.6 . . ?
S2 C3 S3 113.2(4) . . ?
C4 C3 S2 129.7(6) . . ?
C4 C3 S3 117.0(6) . . ?
C3 S3 C5 95.2(4) . . ?
C3 C4 S1 127.0(6) . . ?
C3 C4 S4 117.2(6) . . ?
S4 C4 S1 115.6(4) . . ?
C5 S4 C4 95.9(4) . . ?
S4 C5 S3 114.7(4) . . ?
C6 C5 S3 122.1(6) . . ?
C6 C5 S4 123.2(6) . . ?
C6 S5 C8 95.3(3) . . ?
C5 C6 S5 124.1(6) . . ?
C5 C6 S6 120.6(6) . . ?
S5 C6 S6 115.3(4) . . ?
C7 S6 C6 95.6(3) . . ?
C8 C7 S6 116.4(5) . . ?
C8 C7 S8 128.0(6) . . ?
S8 C7 S6 115.6(4) . . ?
C8 S7 C9 101.7(3) . . ?
S5 C8 S7 113.7(4) . . ?
C7 C8 S5 117.3(5) . . ?
C7 C8 S7 129.0(6) . . ?
C7 S8 C10 101.5(3) . . ?
S7 C9 H9A 108.8 . . ?
S7 C9 H9B 108.8 . . ?
H9A C9 H9B 107.7 . . ?
C10 C9 S7 113.9(5) . . ?
C10 C9 H9A 108.8 . . ?
C10 C9 H9B 108.8 . . ?
S8 C10 H10A 108.7 . . ?
S8 C10 H10B 108.7 . . ?
C9 C10 S8 114.1(5) . . ?
C9 C10 H10A 108.7 . . ?
C9 C10 H10B 108.7 . . ?
H10A C10 H10B 107.6 . . ?
H1C N1 H1C 166.5 . 2_356 ?
H1C N1 H1D 104.5 2_356 2_356 ?
H1C N1 H1D 81.6 . 2_356 ?
H1C N1 H1D 104.5 . . ?
H1D N1 H1C 81.6 . 2_356 ?
H1D N1 H1D 127.7 . 2_356 ?
C23 C22 C28 120.6(13) . . ?
C27 C22 C23 119.6(11) . . ?
C27 C22 C28 119.7(13) . . ?
C22 C23 H23 120.0 . . ?
C24 C23 C22 120.1(11) . . ?
C24 C23 H23 120.0 . . ?
C23 C24 H24 120.2 . . ?
C23 C24 C25 119.7(12) . . ?
C25 C24 H24 120.2 . . ?
C24 C25 H25 119.8 . . ?
C26 C25 C24 120.5(12) . . ?
C26 C25 H25 119.8 . . ?
C25 C26 H26 120.1 . . ?
C27 C26 C25 119.7(11) . . ?
C27 C26 H26 120.1 . . ?
C22 C27 H27 119.8 . . ?
C26 C27 C22 120.4(11) . . ?
C26 C27 H27 119.8 . . ?
C22 C28 H28A 109.5 . . ?
C22 C28 H28B 109.5 . . ?
C22 C28 H28C 109.5 . . ?
H28A C28 H28B 109.5 . . ?
H28A C28 H28C 109.5 . . ?
H28B C28 H28C 109.5 . . ?

loop_
_geom_bond_atom_site_label_1
_geom_bond_atom_site_label_2
_geom_bond_distance
_geom_bond_site_symmetry_2
_geom_bond_publ_flag
O1 Cr1 1.982(6) . ?
O1 C30 1.287(11) . ?
Cr1 O3 1.968(6) . ?
Cr1 O3 1.968(6) 2_456 ?
Cr1 O5 1.984(7) 2_456 ?
Cr1 O5 1.984(7) . ?
O2 C30 1.221(10) . ?
O3 C29 1.282(9) . ?
O4 C29 1.233(10) . ?
O5 C31 1.279(12) . ?
O6 C31 1.228(12) . ?
C29 C30 1.559(10) . ?
C31 C31 1.57(2) 2_456 ?
S9 C11 1.821(8) . ?
S9 C14 1.733(7) . ?
S10 C12 1.819(8) . ?
S10 C13 1.751(8) . ?
S11 C13 1.753(7) . ?
S11 C15 1.750(8) . ?
C11 H11A 0.9900 . ?
C11 H11B 0.9900 . ?
C11 C12 1.480(12) . ?
C12 H12A 0.9900 . ?
C12 H12B 0.9900 . ?
S12 C14 1.745(7) . ?
S12 C15 1.742(7) . ?
S13 C16 1.731(7) . ?
S13 C17 1.759(7) . ?
C13 C14 1.355(10) . ?
S14 C16 1.750(7) . ?
S14 C18 1.746(7) . ?
S15 C18 1.745(7) . ?
S15 C19 1.824(9) . ?
C15 C16 1.354(10) . ?
S16 C17 1.749(7) . ?
S16 C20 1.804(9) . ?
C17 C18 1.358(10) . ?
C19 H19A 0.9900 . ?
C19 H19B 0.9900 . ?
C19 C20 1.483(13) . ?
C20 H20A 0.9900 . ?
C20 H20B 0.9900 . ?
C1 H1A 0.9900 . ?
C1 H1B 0.9900 . ?
C1 S1 1.803(9) . ?
C1 C2 1.517(15) . ?
S1 C4 1.750(8) . ?
S2 C2 1.817(9) . ?
S2 C3 1.751(8) . ?
C2 H2A 0.9900 . ?
C2 H2B 0.9900 . ?
C3 S3 1.750(7) . ?
C3 C4 1.346(11) . ?
S3 C5 1.755(8) . ?
C4 S4 1.739(7) . ?
S4 C5 1.735(7) . ?
C5 C6 1.355(10) . ?
S5 C6 1.733(7) . ?
S5 C8 1.751(7) . ?
C6 S6 1.749(8) . ?
S6 C7 1.744(7) . ?
C7 C8 1.361(10) . ?
C7 S8 1.743(7) . ?
S7 C8 1.753(7) . ?
S7 C9 1.814(8) . ?
S8 C10 1.815(7) . ?
C9 H9A 0.9900 . ?
C9 H9B 0.9900 . ?
C9 C10 1.518(10) . ?
C10 H10A 0.9900 . ?
C10 H10B 0.9900 . ?
N1 H1C 0.8698 . ?
N1 H1C 0.87(6) 2_356 ?
N1 H1D 0.9(2) 2_356 ?
N1 H1D 0.8700 . ?
C22 C23 1.395(11) . ?
C22 C27 1.393(11) . ?
C22 C28 1.514(14) . ?
C23 H23 0.9500 . ?
C23 C24 1.387(11) . ?
C24 H24 0.9500 . ?
C24 C25 1.393(11) . ?
C25 H25 0.9500 . ?
C25 C26 1.386(11) . ?
C26 H26 0.9500 . ?
C26 C27 1.382(11) . ?
C27 H27 0.9500 . ?
C28 H28A 0.9800 . ?
C28 H28B 0.9800 . ?
C28 H28C 0.9800 . ?

loop_
_geom_torsion_atom_site_label_1
_geom_torsion_atom_site_label_2
_geom_torsion_atom_site_label_3
_geom_torsion_atom_site_label_4
_geom_torsion
_geom_torsion_site_symmetry_1
_geom_torsion_site_symmetry_2
_geom_torsion_site_symmetry_3
_geom_torsion_site_symmetry_4
_geom_torsion_publ_flag
Cr1 O1 C30 O2 169.6(7) . . . . ?
Cr1 O1 C30 C29 -9.8(8) . . . . ?
Cr1 O3 C29 O4 180.0(6) . . . . ?
Cr1 O3 C29 C30 0.4(8) . . . . ?
Cr1 O5 C31 O6 -179.1(8) . . . . ?
Cr1 O5 C31 C31 0.6(13) . . . 2_456 ?
O3 C29 C30 O1 6.4(10) . . . . ?
O3 C29 C30 O2 -173.1(7) . . . . ?
O4 C29 C30 O1 -173.2(7) . . . . ?
O4 C29 C30 O2 7.4(12) . . . . ?
S9 C11 C12 S10 57.0(9) . . . . ?
S10 C13 C14 S9 0.5(11) . . . . ?
S10 C13 C14 S12 175.5(5) . . . . ?
S11 C13 C14 S9 -175.7(4) . . . . ?
S11 C13 C14 S12 -0.7(8) . . . . ?
S11 C15 C16 S13 -177.5(4) . . . . ?
S11 C15 C16 S14 1.3(10) . . . . ?
C11 S9 C14 S12 -137.5(5) . . . . ?
C11 S9 C14 C13 37.5(8) . . . . ?
C12 S10 C13 S11 158.3(5) . . . . ?
C12 S10 C13 C14 -18.0(8) . . . . ?
S12 C15 C16 S13 0.4(10) . . . . ?
S12 C15 C16 S14 179.1(4) . . . . ?
S13 C17 C18 S14 0.7(8) . . . . ?
S13 C17 C18 S15 -179.8(4) . . . . ?
C13 S10 C12 C11 -12.9(8) . . . . ?
C13 S11 C15 S12 6.6(5) . . . . ?
C13 S11 C15 C16 -175.4(7) . . . . ?
C14 S9 C11 C12 -66.1(7) . . . . ?
C14 S12 C15 S11 -6.9(5) . . . . ?
C14 S12 C15 C16 175.1(7) . . . . ?
S15 C19 C20 S16 -70.3(9) . . . . ?
C15 S11 C13 S10 179.8(5) . . . . ?
C15 S11 C13 C14 -3.5(7) . . . . ?
C15 S12 C14 S9 180.0(5) . . . . ?
C15 S12 C14 C13 4.6(7) . . . . ?
S16 C17 C18 S14 -177.4(5) . . . . ?
S16 C17 C18 S15 2.2(11) . . . . ?
C16 S13 C17 S16 176.7(4) . . . . ?
C16 S13 C17 C18 -1.5(7) . . . . ?
C16 S14 C18 S15 -179.0(4) . . . . ?
C16 S14 C18 C17 0.6(7) . . . . ?
C17 S13 C16 S14 1.9(5) . . . . ?
C17 S13 C16 C15 -179.3(7) . . . . ?
C17 S16 C20 C19 44.8(8) . . . . ?
C18 S14 C16 S13 -1.6(5) . . . . ?
C18 S14 C16 C15 179.5(7) . . . . ?
C18 S15 C19 C20 51.5(8) . . . . ?
C19 S15 C18 S14 161.6(5) . . . . ?
C19 S15 C18 C17 -17.9(8) . . . . ?
C20 S16 C17 S13 171.0(5) . . . . ?
C20 S16 C17 C18 -11.0(9) . . . . ?
C1 S1 C4 C3 24.8(8) . . . . ?
C1 S1 C4 S4 -151.5(5) . . . . ?
S1 C1 C2 S2 70.7(8) . . . . ?
S1 C4 S4 C5 178.9(4) . . . . ?
S2 C3 S3 C5 -174.6(5) . . . . ?
S2 C3 C4 S1 -2.8(12) . . . . ?
S2 C3 C4 S4 173.4(5) . . . . ?
C2 C1 S1 C4 -57.7(7) . . . . ?
C2 S2 C3 S3 -177.4(5) . . . . ?
C2 S2 C3 C4 5.7(9) . . . . ?
C3 S2 C2 C1 -39.4(7) . . . . ?
C3 S3 C5 S4 -1.1(5) . . . . ?
C3 S3 C5 C6 177.9(7) . . . . ?
C3 C4 S4 C5 2.3(7) . . . . ?
S3 C3 C4 S1 -179.7(5) . . . . ?
S3 C3 C4 S4 -3.5(9) . . . . ?
S3 C5 C6 S5 0.7(10) . . . . ?
S3 C5 C6 S6 179.1(4) . . . . ?
C4 C3 S3 C5 2.7(7) . . . . ?
C4 S4 C5 S3 -0.3(5) . . . . ?
C4 S4 C5 C6 -179.3(7) . . . . ?
S4 C5 C6 S5 179.7(4) . . . . ?
S4 C5 C6 S6 -2.0(10) . . . . ?
C5 C6 S6 C7 -178.4(7) . . . . ?
S5 C6 S6 C7 0.1(5) . . . . ?
C6 S5 C8 C7 -0.4(7) . . . . ?
C6 S5 C8 S7 179.6(4) . . . . ?
C6 S6 C7 C8 -0.4(7) . . . . ?
C6 S6 C7 S8 178.1(4) . . . . ?
S6 C7 C8 S5 0.6(8) . . . . ?
S6 C7 C8 S7 -179.4(4) . . . . ?
S6 C7 S8 C10 165.5(4) . . . . ?
C7 S8 C10 C9 49.1(6) . . . . ?
S7 C9 C10 S8 -69.1(7) . . . . ?
C8 S5 C6 C5 178.6(7) . . . . ?
C8 S5 C6 S6 0.1(5) . . . . ?
C8 C7 S8 C10 -16.1(8) . . . . ?
C8 S7 C9 C10 45.7(6) . . . . ?
S8 C7 C8 S5 -177.7(5) . . . . ?
S8 C7 C8 S7 2.2(11) . . . . ?
C9 S7 C8 S5 166.9(4) . . . . ?
C9 S7 C8 C7 -13.0(8) . . . . ?
C22 C23 C24 C25 -0.2(16) . . . . ?
C23 C22 C27 C26 -2(2) . . . . ?
C23 C24 C25 C26 0(2) . . . . ?
C24 C25 C26 C27 -1(3) . . . . ?
C25 C26 C27 C22 2(3) . . . . ?
C27 C22 C23 C24 1.2(17) . . . . ?
C28 C22 C23 C24 179.3(19) . . . . ?
C28 C22 C27 C26 180(2) . . . . ?

loop_
_exptl_oxdiff_crystal_face_indexfrac_h
_exptl_oxdiff_crystal_face_indexfrac_k
_exptl_oxdiff_crystal_face_indexfrac_l
_exptl_oxdiff_crystal_face_x
_exptl_oxdiff_crystal_face_y
_exptl_oxdiff_crystal_face_z
3.6605 -2.6226 17.4877 0.2122 0.8821 -0.4205
-4.4162 -5.4076 15.2418 0.1378 0.5952 0.7917
-1.6929 4.1054 -20.3506 -0.2310 -0.9679 0.0986
5.4255 4.9011 -11.3384 -0.0893 -0.3939 -0.9148
2.1576 -11.1188 -9.3070 0.9671 -0.2309 -0.1068
-5.8627 -6.0814 1.0765 0.2295 -0.0497 0.9720
-5.3917 6.2306 8.8777 -0.7198 0.1748 0.6718
-0.4115 11.9680 8.3445 -0.9597 0.2277 -0.1646
6.2608 -2.8647 -7.3933 0.4917 -0.1215 -0.8622
-2.8203 3.2964 -19.0496 -0.2210 -0.9339 0.2812
-0.4389 -7.1923 -18.7433 0.6433 -0.7493 0.1573
5.5873 5.9495 5.0552 -0.2707 0.3089 -0.9117
-5.5999 5.3686 -6.2770 -0.5621 -0.4776 0.6752
4.1632 -8.1490 9.2173 0.6963 0.5943 -0.4024
5.5946 -5.3829 6.2924 0.5629 0.4782 -0.6741
-1.4458 2.3416 22.2424 -0.3755 0.8992 0.2245
1.3989 3.8492 20.8634 -0.3740 0.9010 -0.2198
5.2175 4.6032 10.2126 -0.2188 0.5357 -0.8156
-0.9020 -3.6320 -21.4241 0.3798 -0.9141 0.1422
